data_7250292
loop_
_publ_author_name
'Zhou, Dongyu'
'Li, Yongshang'
'Jie, Huimin'
'Lei, Jiayan'
'Chen, Zi'ang'
'Chen, Xiaoping'
'Cui, Can'
'Luo, Huadong'
'Chen, Jingjing'
'Li, Haohong'
'Zheng, Huidong'

_publ_section_title
;
 Intermittent ultrasound-assisted anti-solvent crystallization for
 sucralose production with ultra-low aspect ratio and larger crystal size
;
_journal_issue 21
_journal_name_full CrystEngComm
_journal_page_first 3492
_journal_page_last 3501
_journal_paper_doi 10.1039/D5CE00006H
_journal_volume 27
_journal_year 2025
_chemical_absolute_configuration rm
_chemical_formula_moiety 'C12 H19 Cl3 O8'
_chemical_formula_sum 'C12 H19 Cl3 O8'
_chemical_formula_weight 397.62
_space_group_crystal_system orthorhombic
_space_group_IT_number 19
_space_group_name_Hall 'P 2ac 2ab'
_space_group_name_H-M_alt 'P 21 21 21'
_atom_sites_solution_hydrogens geom
_atom_sites_solution_primary dual
_audit_creation_date 2024-12-13
_audit_creation_method
;
Olex2 1.2
(compiled 2018.05.29 svn.r3508 for OlexSys, GUI svn.r5506)
;
_audit_update_record
;
2024-12-26 deposited with the CCDC.	2025-04-16 downloaded from the CCDC.
;
_cell_angle_alpha 90
_cell_angle_beta 90
_cell_angle_gamma 90
_cell_formula_units_Z 4
_cell_length_a 7.3167(6)
_cell_length_b 12.0459(10)
_cell_length_c 18.1855(15)
_cell_measurement_reflns_used 3774
_cell_measurement_temperature 293(2)
_cell_measurement_theta_max 26.0380
_cell_measurement_theta_min 3.1040
_cell_volume 1602.8(2)
_computing_cell_refinement 'CrysAlisPro 1.171.39.28b (Rigaku OD, 2015)'
_computing_data_collection 'CrysAlisPro 1.171.39.28b (Rigaku OD, 2015)'
_computing_data_reduction 'CrysAlisPro 1.171.39.28b (Rigaku OD, 2015)'
_computing_molecular_graphics 'Olex2 (Dolomanov et al., 2009)'
_computing_publication_material 'Olex2 (Dolomanov et al., 2009)'
_computing_structure_refinement 'ShelXL (Sheldrick, 2015)'
_computing_structure_solution 'ShelXT (Sheldrick, 2015)'
_diffrn_ambient_temperature 293(2)
_diffrn_detector 'CCD plate'
_diffrn_measured_fraction_theta_full 1.000
_diffrn_measured_fraction_theta_max 0.896
_diffrn_measurement_details
;
List of Runs (angles in degrees, time in seconds):

  # Type    Start    End  Width  t~exp~   \w     \q     \k     \f   Frames
#--------------------------------------------------------------------------
  1  \w    -64.00 -30.00   0.50    8.39    --   -9.80  29.00-180.00   68
  2  \w    -44.00  28.00   0.50    8.39    --   -9.80  55.00 -90.00  144
  3  \w    -99.00  80.00   0.50    8.39    --   -9.80  55.00 -60.00  358
  4  \w    -97.00 -69.00   0.50    8.39    --   -9.80  55.00-150.00   56
;
_diffrn_measurement_device 'four-circle diffractometer'
_diffrn_measurement_device_type 'XtaLAB AFC11 (RCD3): quarter-chi single'
_diffrn_measurement_method '\w scans'
_diffrn_orient_matrix_type 'CrysAlisPro convention (1999,Acta A55,543-557)'
_diffrn_orient_matrix_UB_11 0.0898123000
_diffrn_orient_matrix_UB_12 -0.0063244000
_diffrn_orient_matrix_UB_13 -0.0141123000
_diffrn_orient_matrix_UB_21 -0.0218337000
_diffrn_orient_matrix_UB_22 0.0360055000
_diffrn_orient_matrix_UB_23 -0.0296068000
_diffrn_orient_matrix_UB_31 0.0292089000
_diffrn_orient_matrix_UB_32 0.0461883000
_diffrn_orient_matrix_UB_33 0.0210897000
_diffrn_radiation_monochromator graphite
_diffrn_radiation_probe x-ray
_diffrn_radiation_type MoK\a
_diffrn_radiation_wavelength 0.71073
_diffrn_reflns_av_R_equivalents 0.1207
_diffrn_reflns_av_unetI/netI 0.0869
_diffrn_reflns_Laue_measured_fraction_full 1.000
_diffrn_reflns_Laue_measured_fraction_max 0.896
_diffrn_reflns_limit_h_max 9
_diffrn_reflns_limit_h_min -9
_diffrn_reflns_limit_k_max 12
_diffrn_reflns_limit_k_min -15
_diffrn_reflns_limit_l_max 23
_diffrn_reflns_limit_l_min -23
_diffrn_reflns_number 12477
_diffrn_reflns_point_group_measured_fraction_full 0.991
_diffrn_reflns_point_group_measured_fraction_max 0.849
_diffrn_reflns_theta_full 25.242
_diffrn_reflns_theta_max 29.346
_diffrn_reflns_theta_min 2.028
_diffrn_source 'fine-focus sealed X-ray tube'
_diffrn_source_type 'Enhance (Mo) X-ray Source'
_exptl_absorpt_coefficient_mu 0.610
_exptl_absorpt_correction_T_max 1.00000
_exptl_absorpt_correction_T_min 0.13282
_exptl_absorpt_correction_type multi-scan
_exptl_absorpt_process_details
;
CrysAlisPro 1.171.39.28b (Rigaku Oxford Diffraction, 2015)
Empirical absorption correction using spherical harmonics,
 implemented in SCALE3 ABSPACK scaling algorithm.
;
_exptl_crystal_colour clear
_exptl_crystal_colour_lustre clear
_exptl_crystal_density_diffrn 1.648
_exptl_crystal_description needle
_exptl_crystal_F_000 824
_refine_diff_density_max 0.570
_refine_diff_density_min -0.602
_refine_diff_density_rms 0.131
_refine_ls_abs_structure_details
;
 Flack x determined using 907 quotients [(I+)-(I-)]/[(I+)+(I-)]
 (Parsons, Flack and Wagner, Acta Cryst. B69 (2013) 249-259).
;
_refine_ls_abs_structure_Flack -0.01(9)
_refine_ls_extinction_method none
_refine_ls_goodness_of_fit_ref 1.120
_refine_ls_hydrogen_treatment constr
_refine_ls_matrix_type full
_refine_ls_number_parameters 213
_refine_ls_number_reflns 3738
_refine_ls_number_restraints 0
_refine_ls_restrained_S_all 1.120
_refine_ls_R_factor_all 0.0864
_refine_ls_R_factor_gt 0.0671
_refine_ls_shift/su_max 0.001
_refine_ls_shift/su_mean 0.000
_refine_ls_structure_factor_coef Fsqd
_refine_ls_weighting_details 'w=1/[\s^2^(Fo^2^)+(0.1000P)^2^] where P=(Fo^2^+2Fc^2^)/3'
_refine_ls_weighting_scheme calc
_refine_ls_wR_factor_gt 0.1591
_refine_ls_wR_factor_ref 0.1833
_reflns_Friedel_coverage 0.657
_reflns_Friedel_fraction_full 0.979
_reflns_Friedel_fraction_max 0.786
_reflns_number_gt 2883
_reflns_number_total 3738
_reflns_threshold_expression 'I > 2\s(I)'
_cod_data_source_file d5ce00006h2.cif
_cod_data_source_block exp_2562
_cod_depositor_comments 'Adding full bibliography for 7250292--7250295.cif.'
_cod_database_code 7250292
_shelx_shelxl_version_number 2018/3
_shelx_space_group_comment
;
The symmetry employed for this shelxl refinement is uniquely defined
by the following loop, which should always be used as a source of
symmetry information in preference to the above space-group names.
They are only intended as comments.
;
_reflns_odcompleteness_completeness 99.90
_reflns_odcompleteness_iscentric 1
_reflns_odcompleteness_theta 26.32
_olex2_refinement_description
;
1. Fixed Uiso
 At 1.2 times of:
  All C(H) groups, All C(H,H) groups
 At 1.5 times of:
  All O(H) groups
2.a Ternary CH refined with riding coordinates:
 C2(H4), C11(H17), C6(H10), C10(H15), C3(H5), C5(H8), C9(H13), C4(H7)
2.b Secondary CH2 refined with riding coordinates:
 C1(H3,H2), C7(H12,H11), C12(H18,H19)
2.c Idealised tetrahedral OH refined as rotating group:
 O3(H6), O8(H14), O7(H16), O1(H1), O4(H9)
;
_olex2_submission_special_instructions 'No special instructions were received'
_oxdiff_exptl_absorpt_empirical_details
;
Empirical correction (ABSPACK) includes:
- Absorption correction using spherical harmonics
- Frame scaling
;
_oxdiff_exptl_absorpt_empirical_full_max 4.696
_oxdiff_exptl_absorpt_empirical_full_min 0.437

loop_
_space_group_symop_operation_xyz
'x, y, z'
'-x+1/2, -y, z+1/2'
'-x, y+1/2, -z+1/2'
'x+1/2, -y+1/2, -z'

loop_
_atom_site_label
_atom_site_type_symbol
_atom_site_fract_x
_atom_site_fract_y
_atom_site_fract_z
_atom_site_U_iso_or_equiv
_atom_site_adp_type
_atom_site_occupancy
_atom_site_site_symmetry_order
_atom_site_calc_flag
_atom_site_refinement_flags_posn
_atom_site_refinement_flags_adp
_atom_site_refinement_flags_occupancy
_atom_site_disorder_assembly
_atom_site_disorder_group
Cl1 Cl 0.8107(2) 1.03351(11) 0.35621(9) 0.0422(4) Uani 1 1 d . . . . .
Cl2 Cl 0.2273(2) 0.48116(13) 0.36434(10) 0.0451(4) Uani 1 1 d . . . . .
Cl3 Cl 0.6922(3) 0.33031(14) 0.55498(9) 0.0527(5) Uani 1 1 d . . . . .
O5 O 0.7066(5) 0.6405(3) 0.3637(2) 0.0260(7) Uani 1 1 d . . . . .
O2 O 0.5709(5) 0.8163(3) 0.3553(2) 0.0270(8) Uani 1 1 d . . . . .
O6 O 0.6147(5) 0.4903(3) 0.4238(2) 0.0285(8) Uani 1 1 d . . . . .
O3 O 1.1324(5) 0.8703(4) 0.3544(2) 0.0361(9) Uani 1 1 d . . . . .
H6 H 1.198811 0.867324 0.390725 0.054 Uiso 1 1 calc GR . . . .
O8 O 0.7412(7) 0.5283(3) 0.2407(2) 0.0401(10) Uani 1 1 d . . . . .
H14 H 0.784139 0.483584 0.211391 0.060 Uiso 1 1 calc GR . . . .
O7 O 0.6940(6) 0.2700(3) 0.2960(2) 0.0375(9) Uani 1 1 d . . . . .
H16 H 0.791043 0.243899 0.281581 0.056 Uiso 1 1 calc GR . . . .
O1 O 0.3524(5) 0.8694(3) 0.4778(2) 0.0387(10) Uani 1 1 d . . . . .
H1 H 0.275029 0.910581 0.495741 0.058 Uiso 1 1 calc GR . . . .
O4 O 0.9835(6) 0.7033(3) 0.2675(3) 0.0431(11) Uani 1 1 d . . . . .
H9 H 0.921002 0.650366 0.254378 0.065 Uiso 1 1 calc GR . . . .
C2 C 0.6479(8) 0.8561(4) 0.4234(3) 0.0272(11) Uani 1 1 d . . . . .
H4 H 0.663498 0.792802 0.456617 0.033 Uiso 1 1 calc R . . . .
C11 C 0.6467(8) 0.3734(4) 0.4078(3) 0.0278(11) Uani 1 1 d . . . . .
H17 H 0.530929 0.332501 0.408530 0.033 Uiso 1 1 calc R . . . .
C8 C 0.5821(7) 0.5501(4) 0.3579(3) 0.0247(10) Uani 1 1 d . . . . .
C6 C 0.6799(7) 0.7363(4) 0.3189(3) 0.0259(11) Uani 1 1 d . . . . .
H10 H 0.620602 0.714582 0.272750 0.031 Uiso 1 1 calc R . . . .
C1 C 0.5089(8) 0.9337(5) 0.4563(4) 0.0360(14) Uani 1 1 d . . . . .
H3 H 0.560313 0.971177 0.498676 0.043 Uiso 1 1 calc R . . . .
H2 H 0.473445 0.989362 0.420446 0.043 Uiso 1 1 calc R . . . .
C10 C 0.7266(7) 0.3738(4) 0.3303(3) 0.0285(11) Uani 1 1 d . . . . .
H15 H 0.858397 0.387740 0.332681 0.034 Uiso 1 1 calc R . . . .
C3 C 0.8341(8) 0.9093(4) 0.4106(3) 0.0288(11) Uani 1 1 d . . . . .
H5 H 0.887626 0.928897 0.458311 0.035 Uiso 1 1 calc R . . . .
C5 C 0.8707(7) 0.7833(4) 0.3023(3) 0.0284(11) Uani 1 1 d . . . . .
H8 H 0.856074 0.846034 0.268511 0.034 Uiso 1 1 calc R . . . .
C9 C 0.6316(7) 0.4712(4) 0.2929(3) 0.0289(11) Uani 1 1 d . . . . .
H13 H 0.519203 0.445302 0.269157 0.035 Uiso 1 1 calc R . . . .
C4 C 0.9592(7) 0.8263(5) 0.3720(3) 0.0294(12) Uani 1 1 d . . . . .
H7 H 0.977575 0.763127 0.405190 0.035 Uiso 1 1 calc R . . . .
C7 C 0.3852(7) 0.5937(4) 0.3577(3) 0.0309(12) Uani 1 1 d . . . . .
H12 H 0.362851 0.634725 0.312646 0.037 Uiso 1 1 calc R . . . .
H11 H 0.367745 0.643863 0.398782 0.037 Uiso 1 1 calc R . . . .
C12 C 0.7771(9) 0.3249(5) 0.4626(3) 0.0364(13) Uani 1 1 d . . . . .
H18 H 0.891869 0.365024 0.460063 0.044 Uiso 1 1 calc R . . . .
H19 H 0.801212 0.248193 0.449582 0.044 Uiso 1 1 calc R . . . .

loop_
_atom_site_aniso_label
_atom_site_aniso_U_11
_atom_site_aniso_U_22
_atom_site_aniso_U_33
_atom_site_aniso_U_23
_atom_site_aniso_U_13
_atom_site_aniso_U_12
Cl1 0.0523(8) 0.0251(6) 0.0494(9) 0.0058(6) 0.0006(8) -0.0041(7)
Cl2 0.0359(7) 0.0484(9) 0.0510(9) -0.0060(7) 0.0040(7) -0.0134(7)
Cl3 0.0660(10) 0.0564(10) 0.0357(9) 0.0106(7) -0.0032(8) -0.0109(9)
O5 0.0302(16) 0.0223(16) 0.0255(18) -0.0008(14) -0.0021(17) -0.0014(15)
O2 0.0321(17) 0.0236(17) 0.0253(19) -0.0037(16) -0.0022(16) 0.0019(15)
O6 0.040(2) 0.0228(16) 0.0223(19) -0.0018(14) 0.0009(16) 0.0005(17)
O3 0.0291(17) 0.045(2) 0.034(2) 0.011(2) -0.0030(17) -0.0085(18)
O8 0.065(3) 0.0287(18) 0.027(2) -0.0022(17) 0.0166(19) -0.003(2)
O7 0.043(2) 0.0242(18) 0.045(2) -0.0115(17) 0.006(2) -0.0011(19)
O1 0.036(2) 0.045(2) 0.035(2) -0.0072(19) 0.0078(18) 0.003(2)
O4 0.040(2) 0.033(2) 0.056(3) -0.010(2) 0.019(2) -0.0054(19)
C2 0.035(3) 0.025(2) 0.022(3) 0.000(2) 0.000(2) 0.001(2)
C11 0.033(3) 0.019(2) 0.032(3) -0.004(2) 0.000(2) -0.002(2)
C8 0.031(2) 0.021(2) 0.023(2) 0.004(2) 0.000(2) -0.004(2)
C6 0.034(3) 0.024(2) 0.020(2) 0.002(2) 0.001(2) -0.001(2)
C1 0.037(3) 0.033(3) 0.038(3) -0.013(2) 0.001(3) 0.001(3)
C10 0.028(2) 0.026(2) 0.031(3) -0.004(2) 0.003(2) -0.004(2)
C3 0.036(3) 0.026(2) 0.024(3) 0.002(2) -0.004(2) -0.002(2)
C5 0.035(3) 0.025(2) 0.025(3) 0.001(2) 0.006(2) -0.002(2)
C9 0.033(3) 0.026(2) 0.028(3) -0.003(2) 0.001(2) -0.004(2)
C4 0.029(2) 0.030(3) 0.029(3) 0.008(2) 0.000(2) -0.002(2)
C7 0.032(3) 0.027(3) 0.034(3) 0.004(2) 0.002(2) -0.005(2)
C12 0.043(3) 0.029(3) 0.037(3) 0.002(2) -0.003(3) 0.003(3)

loop_
_atom_type_symbol
_atom_type_description
_atom_type_scat_dispersion_real
_atom_type_scat_dispersion_imag
_atom_type_scat_source
C C 0.0033 0.0016 'International Tables Vol C Tables 4.2.6.8 and 6.1.1.4'
H H 0.0000 0.0000 'International Tables Vol C Tables 4.2.6.8 and 6.1.1.4'
Cl Cl 0.1484 0.1585 'International Tables Vol C Tables 4.2.6.8 and 6.1.1.4'
O O 0.0106 0.0060 'International Tables Vol C Tables 4.2.6.8 and 6.1.1.4'

loop_
_geom_angle_atom_site_label_1
_geom_angle_atom_site_label_2
_geom_angle_atom_site_label_3
_geom_angle
_geom_angle_site_symmetry_1
_geom_angle_site_symmetry_3
_geom_angle_publ_flag
C8 O5 C6 119.3(4) . . ?
C6 O2 C2 114.1(4) . . ?
C8 O6 C11 110.4(4) . . ?
O2 C2 C1 106.5(4) . . ?
O2 C2 C3 111.0(4) . . ?
C1 C2 C3 113.8(4) . . ?
O6 C11 C10 104.1(4) . . ?
O6 C11 C12 110.3(4) . . ?
C12 C11 C10 111.8(5) . . ?
O5 C8 C9 111.9(4) . . ?
O5 C8 C7 109.8(4) . . ?
O6 C8 O5 102.6(4) . . ?
O6 C8 C9 107.0(4) . . ?
O6 C8 C7 109.5(4) . . ?
C7 C8 C9 115.2(4) . . ?
O5 C6 C5 106.6(4) . . ?
O2 C6 O5 111.2(4) . . ?
O2 C6 C5 110.7(4) . . ?
O1 C1 C2 108.2(5) . . ?
O7 C10 C11 109.8(4) . . ?
O7 C10 C9 114.0(4) . . ?
C9 C10 C11 103.8(4) . . ?
C2 C3 Cl1 110.3(4) . . ?
C2 C3 C4 109.3(4) . . ?
C4 C3 Cl1 110.4(4) . . ?
O4 C5 C6 111.5(4) . . ?
O4 C5 C4 110.9(5) . . ?
C4 C5 C6 110.5(4) . . ?
O8 C9 C8 110.1(4) . . ?
O8 C9 C10 114.4(5) . . ?
C10 C9 C8 103.7(4) . . ?
O3 C4 C3 113.4(5) . . ?
O3 C4 C5 108.8(5) . . ?
C5 C4 C3 110.6(4) . . ?
C8 C7 Cl2 110.3(4) . . ?
C11 C12 Cl3 112.9(4) . . ?

loop_
_geom_bond_atom_site_label_1
_geom_bond_atom_site_label_2
_geom_bond_distance
_geom_bond_site_symmetry_2
_geom_bond_publ_flag
Cl1 C3 1.802(5) . ?
Cl2 C7 1.785(5) . ?
Cl3 C12 1.793(6) . ?
O5 C8 1.424(6) . ?
O5 C6 1.426(6) . ?
O2 C2 1.442(6) . ?
O2 C6 1.415(6) . ?
O6 C11 1.457(6) . ?
O6 C8 1.419(6) . ?
O3 C4 1.410(6) . ?
O8 C9 1.420(7) . ?
O7 C10 1.417(6) . ?
O1 C1 1.436(7) . ?
O4 C5 1.418(6) . ?
C2 C1 1.505(8) . ?
C2 C3 1.524(8) . ?
C11 C10 1.526(8) . ?
C11 C12 1.498(8) . ?
C8 C9 1.558(7) . ?
C8 C7 1.533(7) . ?
C6 C5 1.536(7) . ?
C10 C9 1.524(8) . ?
C3 C4 1.527(8) . ?
C5 C4 1.515(8) . ?

loop_
_geom_hbond_atom_site_label_D
_geom_hbond_atom_site_label_H
_geom_hbond_atom_site_label_A
_geom_hbond_distance_DH
_geom_hbond_distance_HA
_geom_hbond_distance_DA
_geom_hbond_angle_DHA
_geom_hbond_site_symmetry_A
_geom_hbond_publ_flag
O3 H6 O1 0.82 1.94 2.761(6) 176.6 1_655 yes
O8 H14 O3 0.82 1.92 2.733(5) 174.9 3_745 yes
O7 H16 O4 0.82 1.94 2.748(5) 168.9 3_745 yes
O4 H9 O8 0.82 1.99 2.797(6) 168.6 . yes
